data_7043967
loop_
_publ_author_name
'Choi, Woongjin'
'Lee, Junsu'
'Lee, Yunho'
'Ahn, Kyunghan'
'You, Tae-Soo'

_publ_section_title
;
 Single and Double-Doping Effects on the Thermoelectric Properties of Two
 Zintl Compounds: Eu11Bi8.07(2)Sn1.93 and Eu10.74(2)K0.26Bi9.14(2)Sn0.86
;
_journal_name_full 'Dalton Trans.'
_journal_paper_doi 10.1039/C7DT02410J
_journal_year 2017
_chemical_formula_moiety 'Bi8.07 Eu11 Sn1.93'
_chemical_formula_sum 'Bi8.07 Eu11 Sn1.93'
_chemical_formula_weight 3587.10
_chemical_name_systematic Eu11Bi8.07(2)Sn1.93
_space_group_crystal_system tetragonal
_space_group_IT_number 139
_space_group_name_Hall '-I 4 2'
_space_group_name_H-M_alt 'I 4/m m m'
_symmetry_space_group_name_Hall '-I 4 2'
_symmetry_space_group_name_H-M 'I 4/m m m'
_audit_creation_method SHELXL-2013
_audit_update_record
;
2017-07-03 deposited with the CCDC.
2017-08-14 downloaded from the CCDC.
;
_cell_angle_alpha 90
_cell_angle_beta 90
_cell_angle_gamma 90
_cell_formula_units_Z 4
_cell_length_a 12.5369(18)
_cell_length_b 12.5369(18)
_cell_length_c 18.124(3)
_cell_measurement_reflns_used 878
_cell_measurement_temperature 296(2)
_cell_measurement_theta_max 26.37
_cell_measurement_theta_min 3.21
_cell_volume 2848.6(7)
_computing_cell_refinement 'Bruker SAINT'
_computing_data_collection 'Bruker APEX2'
_computing_data_reduction 'Bruker SAINT'
_computing_molecular_graphics 'Bruker SHELXTL'
_computing_publication_material 'Bruker SHELXTL'
_computing_structure_refinement 'SHELXL-2013 (Sheldrick, 2013)'
_computing_structure_solution 'SHELXL-2013 (Sheldrick, 2013)'
_diffrn_ambient_temperature 296(2)
_diffrn_measured_fraction_theta_full 0.995
_diffrn_measured_fraction_theta_max 0.997
_diffrn_measurement_device_type 'Bruker APEX-II CCD'
_diffrn_measurement_method '\f and \w scans'
_diffrn_radiation_type MoK\a
_diffrn_radiation_wavelength 0.71073
_diffrn_reflns_av_R_equivalents 0.0871
_diffrn_reflns_av_unetI/netI 0.0380
_diffrn_reflns_Laue_measured_fraction_full 0.995
_diffrn_reflns_Laue_measured_fraction_max 0.997
_diffrn_reflns_limit_h_max 15
_diffrn_reflns_limit_h_min -15
_diffrn_reflns_limit_k_max 15
_diffrn_reflns_limit_k_min -15
_diffrn_reflns_limit_l_max 22
_diffrn_reflns_limit_l_min -22
_diffrn_reflns_number 9514
_diffrn_reflns_point_group_measured_fraction_full 0.995
_diffrn_reflns_point_group_measured_fraction_max 0.997
_diffrn_reflns_theta_full 25.242
_diffrn_reflns_theta_max 26.366
_diffrn_reflns_theta_min 3.215
_diffrn_source 'fine-focus sealed tube'
_exptl_absorpt_coefficient_mu 75.076
_exptl_absorpt_correction_T_max 0.7458
_exptl_absorpt_correction_T_min 0.3385
_exptl_absorpt_correction_type multi-scan
_exptl_crystal_colour silver
_exptl_crystal_density_diffrn 8.364
_exptl_crystal_density_meas 8.364
_exptl_crystal_density_method 'not measured'
_exptl_crystal_description block
_exptl_crystal_F_000 5837
_exptl_crystal_preparation ', electrical conductivity'
_exptl_crystal_recrystallization_method 'From the Melt'
_exptl_crystal_size_max 0.07
_exptl_crystal_size_mid 0.05
_exptl_crystal_size_min 0.03
_refine_diff_density_max 1.934
_refine_diff_density_min -2.102
_refine_diff_density_rms 0.424
_refine_ls_extinction_coef 0.000058(4)
_refine_ls_extinction_expression Fc^*^=kFc[1+0.001xFc^2^\l^3^/sin(2\q)]^-1/4^
_refine_ls_extinction_method SHELXL
_refine_ls_goodness_of_fit_ref 1.093
_refine_ls_hydrogen_treatment undef
_refine_ls_matrix_type full
_refine_ls_number_parameters 41
_refine_ls_number_reflns 878
_refine_ls_number_restraints 0
_refine_ls_restrained_S_all 1.093
_refine_ls_R_factor_all 0.0372
_refine_ls_R_factor_gt 0.0274
_refine_ls_shift/su_max 0.000
_refine_ls_shift/su_mean 0.000
_refine_ls_structure_factor_coef Fsqd
_refine_ls_weighting_details 'w=1/[\s^2^(Fo^2^)+43.6939P] where P=(Fo^2^+2Fc^2^)/3'
_refine_ls_weighting_scheme calc
_refine_ls_wR_factor_gt 0.0411
_refine_ls_wR_factor_ref 0.0432
_reflns_Friedel_coverage 0.000
_reflns_number_gt 750
_reflns_number_total 878
_reflns_threshold_expression 'I > 2\s(I)'
_cod_data_source_file c7dt02410j2.cif
_cod_data_source_block yts57_0m
_cod_original_cell_volume 2848.6(9)
_cod_database_code 7043967
_shelx_space_group_comment
;
The symmetry employed for this shelxl refinement is uniquely defined
by the following loop, which should always be used as a source of
symmetry information in preference to the above space-group names.
They are only intended as comments.
;
_shelxl_version_number 2013-3

loop_
_space_group_symop_operation_xyz
'x, y, z'
'-x, -y, z'
'-y, x, z'
'y, -x, z'
'-x, y, -z'
'x, -y, -z'
'y, x, -z'
'-y, -x, -z'
'x+1/2, y+1/2, z+1/2'
'-x+1/2, -y+1/2, z+1/2'
'-y+1/2, x+1/2, z+1/2'
'y+1/2, -x+1/2, z+1/2'
'-x+1/2, y+1/2, -z+1/2'
'x+1/2, -y+1/2, -z+1/2'
'y+1/2, x+1/2, -z+1/2'
'-y+1/2, -x+1/2, -z+1/2'
'-x, -y, -z'
'x, y, -z'
'y, -x, -z'
'-y, x, -z'
'x, -y, z'
'-x, y, z'
'-y, -x, z'
'y, x, z'
'-x+1/2, -y+1/2, -z+1/2'
'x+1/2, y+1/2, -z+1/2'
'y+1/2, -x+1/2, -z+1/2'
'-y+1/2, x+1/2, -z+1/2'
'x+1/2, -y+1/2, z+1/2'
'-x+1/2, y+1/2, z+1/2'
'-y+1/2, -x+1/2, z+1/2'
'y+1/2, x+1/2, z+1/2'

loop_
_atom_site_label
_atom_site_type_symbol
_atom_site_fract_x
_atom_site_fract_y
_atom_site_fract_z
_atom_site_U_iso_or_equiv
_atom_site_adp_type
_atom_site_occupancy
_atom_site_site_symmetry_order
_atom_site_calc_flag
_atom_site_refinement_flags_posn
_atom_site_refinement_flags_adp
_atom_site_refinement_flags_occupancy
Eu1 Eu 0.0000 0.25149(6) 0.31101(5) 0.0131(2) Uani 1 2 d S T P
Eu2 Eu 0.0000 0.33341(6) 0.10147(4) 0.01022(19) Uani 1 2 d S T P
Eu3 Eu 0.32598(8) 0.32598(8) 0.0000 0.0245(3) Uani 1 4 d S T P
Eu4 Eu 0.0000 0.0000 0.16552(9) 0.0142(4) Uani 1 8 d S T P
Bi1 Bi 0.20554(3) 0.20554(3) 0.17296(4) 0.01220(16) Uani 1 2 d S T P
Bi2 Bi 0.14843(7) 0.5000 0.0000 0.0100(2) Uani 1 4 d S T P
Bi3 Bi 0.11994(9) 0.11994(9) 0.0000 0.0156(6) Uani 0.035(10) 4 d S T P
Sn1 Sn 0.11994(9) 0.11994(9) 0.0000 0.0156(6) Uani 0.965(10) 4 d S T P
Bi4 Bi 0.0000 0.0000 0.37750(7) 0.0123(3) Uani 1 8 d S T P
Bi5 Bi 0.0000 0.5000 0.2500 0.0077(3) Uani 1 8 d S T P

loop_
_atom_site_aniso_label
_atom_site_aniso_U_11
_atom_site_aniso_U_22
_atom_site_aniso_U_33
_atom_site_aniso_U_23
_atom_site_aniso_U_13
_atom_site_aniso_U_12
Eu1 0.0188(5) 0.0085(4) 0.0122(4) 0.0006(3) 0.000 0.000
Eu2 0.0104(4) 0.0110(4) 0.0092(4) 0.0013(3) 0.000 0.000
Eu3 0.0264(5) 0.0264(5) 0.0206(7) 0.000 0.000 0.0189(6)
Eu4 0.0152(5) 0.0152(5) 0.0120(9) 0.000 0.000 0.000
Bi1 0.0119(2) 0.0119(2) 0.0128(3) -0.00078(19) -0.00078(19) 0.0038(2)
Bi2 0.0079(4) 0.0095(4) 0.0127(4) 0.000 0.000 0.000
Bi3 0.0146(7) 0.0146(7) 0.0176(10) 0.000 0.000 0.0026(7)
Sn1 0.0146(7) 0.0146(7) 0.0176(10) 0.000 0.000 0.0026(7)
Bi4 0.0104(4) 0.0104(4) 0.0161(7) 0.000 0.000 0.000
Bi5 0.0079(4) 0.0079(4) 0.0073(6) 0.000 0.000 0.000

loop_
_atom_type_symbol
_atom_type_description
_atom_type_scat_dispersion_real
_atom_type_scat_dispersion_imag
_atom_type_scat_source
Sn Sn -0.6537 1.4246 'International Tables Vol C Tables 4.2.6.8 and 6.1.1.4'
Eu Eu -0.1578 3.6682 'International Tables Vol C Tables 4.2.6.8 and 6.1.1.4'
Bi Bi -4.1077 10.2566 'International Tables Vol C Tables 4.2.6.8 and 6.1.1.4'

loop_
_geom_angle_atom_site_label_1
_geom_angle_atom_site_label_2
_geom_angle_atom_site_label_3
_geom_angle
_geom_angle_site_symmetry_1
_geom_angle_site_symmetry_3
Bi5 Eu1 Bi4 178.62(4) . .
Bi5 Eu1 Bi1 85.365(18) . 3
Bi4 Eu1 Bi1 95.60(2) . 3
Bi5 Eu1 Bi1 85.364(18) . .
Bi4 Eu1 Bi1 95.60(2) . .
Bi1 Eu1 Bi1 90.21(3) 3 .
Bi5 Eu1 Bi2 89.42(2) . 27_455
Bi4 Eu1 Bi2 89.20(3) . 27_455
Bi1 Eu1 Bi2 134.454(15) 3 27_455
Bi1 Eu1 Bi2 134.454(15) . 27_455
Bi5 Eu1 Bi1 83.701(13) . 25
Bi4 Eu1 Bi1 96.129(14) . 25
Bi1 Eu1 Bi1 140.81(2) 3 25
Bi1 Eu1 Bi1 51.492(19) . 25
Bi2 Eu1 Bi1 82.968(16) 27_455 25
Bi5 Eu1 Bi1 83.701(13) . 27_455
Bi4 Eu1 Bi1 96.129(14) . 27_455
Bi1 Eu1 Bi1 51.491(19) 3 27_455
Bi1 Eu1 Bi1 140.81(2) . 27_455
Bi2 Eu1 Bi1 82.968(15) 27_455 27_455
Bi1 Eu1 Bi1 161.17(3) 25 27_455
Bi5 Eu1 Eu2 55.326(17) . .
Bi4 Eu1 Eu2 126.05(3) . .
Bi1 Eu1 Eu2 51.491(15) 3 .
Bi1 Eu1 Eu2 51.490(15) . .
Bi2 Eu1 Eu2 144.75(3) 27_455 .
Bi1 Eu1 Eu2 92.141(16) 25 .
Bi1 Eu1 Eu2 92.141(16) 27_455 .
Bi5 Eu1 Eu2 53.793(15) . 28
Bi4 Eu1 Eu2 125.14(3) . 28
Bi1 Eu1 Eu2 138.79(2) 3 28
Bi1 Eu1 Eu2 91.478(18) . 28
Bi2 Eu1 Eu2 51.033(17) 27_455 28
Bi1 Eu1 Eu2 49.735(13) 25 28
Bi1 Eu1 Eu2 111.44(2) 27_455 28
Eu2 Eu1 Eu2 100.15(2) . 28
Bi5 Eu1 Eu2 53.793(15) . 27_455
Bi4 Eu1 Eu2 125.14(3) . 27_455
Bi1 Eu1 Eu2 91.478(18) 3 27_455
Bi1 Eu1 Eu2 138.79(2) . 27_455
Bi2 Eu1 Eu2 51.033(17) 27_455 27_455
Bi1 Eu1 Eu2 111.44(2) 25 27_455
Bi1 Eu1 Eu2 49.735(13) 27_455 27_455
Eu2 Eu1 Eu2 100.15(2) . 27_455
Eu2 Eu1 Eu2 61.71(2) 28 27_455
Bi5 Eu1 Eu4 120.55(3) . .
Bi4 Eu1 Eu4 60.83(3) . .
Bi1 Eu1 Eu4 55.753(18) 3 .
Bi1 Eu1 Eu4 55.753(18) . .
Bi2 Eu1 Eu4 150.03(3) 27_455 .
Bi1 Eu1 Eu4 99.222(14) 25 .
Bi1 Eu1 Eu4 99.222(14) 27_455 .
Eu2 Eu1 Eu4 65.23(3) . .
Eu2 Eu1 Eu4 146.796(16) 28 .
Eu2 Eu1 Eu4 146.796(16) 27_455 .
Bi5 Eu1 Eu3 119.57(3) . 25
Bi4 Eu1 Eu3 59.33(3) . 25
Bi1 Eu1 Eu3 153.84(3) 3 25
Bi1 Eu1 Eu3 99.049(18) . 25
Bi2 Eu1 Eu3 46.350(15) 27_455 25
Bi1 Eu1 Eu3 56.93(2) 25 25
Bi1 Eu1 Eu3 119.03(2) 27_455 25
Eu2 Eu1 Eu3 148.493(16) . 25
Eu2 Eu1 Eu3 65.82(2) 28 25
Eu2 Eu1 Eu3 97.26(2) 27_455 25
Eu4 Eu1 Eu3 110.36(3) . 25
Bi1 Eu2 Bi1 102.69(3) . 3
Bi1 Eu2 Bi2 94.860(17) . .
Bi1 Eu2 Bi2 162.34(2) 3 .
Bi1 Eu2 Bi2 162.34(2) . 17_565
Bi1 Eu2 Bi2 94.860(17) 3 17_565
Bi2 Eu2 Bi2 67.54(3) . 17_565
Bi1 Eu2 Bi5 89.29(2) . .
Bi1 Eu2 Bi5 89.29(2) 3 .
Bi2 Eu2 Bi5 92.96(2) . .
Bi2 Eu2 Bi5 92.96(2) 17_565 .
Bi1 Eu2 Sn1 99.59(3) . 3
Bi1 Eu2 Sn1 60.680(18) 3 3
Bi2 Eu2 Sn1 114.70(2) . 3
Bi2 Eu2 Sn1 87.17(3) 17_565 3
Bi5 Eu2 Sn1 149.824(19) . 3
Bi1 Eu2 Bi3 99.59(3) . 3
Bi1 Eu2 Bi3 60.680(18) 3 3
Bi2 Eu2 Bi3 114.70(2) . 3
Bi2 Eu2 Bi3 87.17(3) 17_565 3
Bi5 Eu2 Bi3 149.824(19) . 3
Sn1 Eu2 Bi3 0.000(9) 3 3
Bi1 Eu2 Bi3 60.680(18) . .
Bi1 Eu2 Bi3 99.59(3) 3 .
Bi2 Eu2 Bi3 87.17(3) . .
Bi2 Eu2 Bi3 114.70(2) 17_565 .
Bi5 Eu2 Bi3 149.824(19) . .
Sn1 Eu2 Bi3 49.69(5) 3 .
Bi3 Eu2 Bi3 49.69(5) 3 .
Bi1 Eu2 Eu2 113.119(17) . 18
Bi1 Eu2 Eu2 113.119(17) 3 18
Bi2 Eu2 Eu2 56.676(15) . 18
Bi2 Eu2 Eu2 56.677(15) 17_565 18
Bi5 Eu2 Eu2 142.193(14) . 18
Sn1 Eu2 Eu2 59.075(13) 3 18
Bi3 Eu2 Eu2 59.075(13) 3 18
Bi3 Eu2 Eu2 59.075(13) . 18
Bi1 Eu2 Eu1 59.612(17) . .
Bi1 Eu2 Eu1 59.612(17) 3 .
Bi2 Eu2 Eu1 133.88(2) . .
Bi2 Eu2 Eu1 133.88(2) 17_565 .
Bi5 Eu2 Eu1 52.939(18) . .
Sn1 Eu2 Eu1 107.51(2) 3 .
Bi3 Eu2 Eu1 107.51(2) 3 .
Bi3 Eu2 Eu1 107.51(2) . .
Eu2 Eu2 Eu1 164.868(16) 18 .
Bi1 Eu2 Eu1 59.921(13) . 28
Bi1 Eu2 Eu1 133.92(3) 3 28
Bi2 Eu2 Eu1 57.911(18) . 28
Bi2 Eu2 Eu1 108.62(2) 17_565 28
Bi5 Eu2 Eu1 51.530(14) . 28
Sn1 Eu2 Eu1 154.85(3) 3 28
Bi3 Eu2 Eu1 154.85(3) 3 28
Bi3 Eu2 Eu1 105.20(2) . 28
Eu2 Eu2 Eu1 112.922(16) 18 28
Eu1 Eu2 Eu1 75.990(18) . 28
Bi2 Eu3 Bi2 178.85(6) 3_655 .
Bi2 Eu3 Bi3 89.43(3) 3_655 .
Bi2 Eu3 Bi3 89.43(3) . .
Bi2 Eu3 Bi1 89.677(16) 3_655 .
Bi2 Eu3 Bi1 89.676(16) . .
Bi3 Eu3 Bi1 55.74(2) . .
Bi2 Eu3 Bi1 89.677(16) 3_655 18
Bi2 Eu3 Bi1 89.676(16) . 18
Bi3 Eu3 Bi1 55.74(2) . 18
Bi1 Eu3 Bi1 111.47(4) . 18
Bi2 Eu3 Bi4 90.47(2) 3_655 25
Bi2 Eu3 Bi4 90.47(2) . 25
Bi3 Eu3 Bi4 144.26(2) . 25
Bi1 Eu3 Bi4 88.53(2) . 25
Bi1 Eu3 Bi4 160.00(4) 18 25
Bi2 Eu3 Bi4 90.47(2) 3_655 9_554
Bi2 Eu3 Bi4 90.47(2) . 9_554
Bi3 Eu3 Bi4 144.26(2) . 9_554
Bi1 Eu3 Bi4 160.00(4) . 9_554
Bi1 Eu3 Bi4 88.53(2) 18 9_554
Bi4 Eu3 Bi4 71.47(4) 25 9_554
Bi2 Eu3 Eu1 57.870(12) 3_655 25
Bi2 Eu3 Eu1 122.409(14) . 25
Bi3 Eu3 Eu1 101.83(2) . 25
Bi1 Eu3 Eu1 55.769(13) . 25
Bi1 Eu3 Eu1 142.50(3) 18 25
Bi4 Eu3 Eu1 49.796(18) 25 25
Bi4 Eu3 Eu1 108.22(3) 9_554 25
Bi2 Eu3 Eu1 122.409(14) 3_655 28
Bi2 Eu3 Eu1 57.870(12) . 28
Bi3 Eu3 Eu1 101.83(2) . 28
Bi1 Eu3 Eu1 55.769(13) . 28
Bi1 Eu3 Eu1 142.50(3) 18 28
Bi4 Eu3 Eu1 49.796(18) 25 28
Bi4 Eu3 Eu1 108.22(3) 9_554 28
Eu1 Eu3 Eu1 64.54(2) 25 28
Bi2 Eu3 Eu1 57.870(12) 3_655 10_554
Bi2 Eu3 Eu1 122.409(14) . 10_554
Bi3 Eu3 Eu1 101.83(2) . 10_554
Bi1 Eu3 Eu1 142.50(3) . 10_554
Bi1 Eu3 Eu1 55.769(13) 18 10_554
Bi4 Eu3 Eu1 108.22(3) 25 10_554
Bi4 Eu3 Eu1 49.796(18) 9_554 10_554
Eu1 Eu3 Eu1 110.23(2) 25 10_554
Eu1 Eu3 Eu1 156.34(4) 28 10_554
Bi2 Eu3 Eu1 122.409(14) 3_655 11_554
Bi2 Eu3 Eu1 57.870(12) . 11_554
Bi3 Eu3 Eu1 101.83(2) . 11_554
Bi1 Eu3 Eu1 142.50(3) . 11_554
Bi1 Eu3 Eu1 55.769(13) 18 11_554
Bi4 Eu3 Eu1 108.22(3) 25 11_554
Bi4 Eu3 Eu1 49.796(18) 9_554 11_554
Eu1 Eu3 Eu1 156.34(4) 25 11_554
Eu1 Eu3 Eu1 110.23(2) 28 11_554
Eu1 Eu3 Eu1 64.54(2) 10_554 11_554
Bi1 Eu4 Bi1 89.922(2) 2 4
Bi1 Eu4 Bi1 89.922(2) 2 3
Bi1 Eu4 Bi1 175.76(6) 4 3
Bi1 Eu4 Bi1 175.76(6) 2 .
Bi1 Eu4 Bi1 89.922(2) 4 .
Bi1 Eu4 Bi1 89.922(2) 3 .
Bi1 Eu4 Bi3 127.45(5) 2 .
Bi1 Eu4 Bi3 91.73(2) 4 .
Bi1 Eu4 Bi3 91.73(2) 3 .
Bi1 Eu4 Bi3 56.79(3) . .
Bi1 Eu4 Sn1 56.79(3) 2 17
Bi1 Eu4 Sn1 91.73(2) 4 17
Bi1 Eu4 Sn1 91.73(2) 3 17
Bi1 Eu4 Sn1 127.45(5) . 17
Bi3 Eu4 Sn1 70.66(5) . 17
Bi1 Eu4 Bi3 56.79(3) 2 17
Bi1 Eu4 Bi3 91.73(2) 4 17
Bi1 Eu4 Bi3 91.73(2) 3 17
Bi1 Eu4 Bi3 127.45(5) . 17
Bi3 Eu4 Bi3 70.66(5) . 17
Sn1 Eu4 Bi3 0.00(6) 17 17
Bi1 Eu4 Sn1 91.73(2) 2 19
Bi1 Eu4 Sn1 56.79(3) 4 19
Bi1 Eu4 Sn1 127.45(5) 3 19
Bi1 Eu4 Sn1 91.73(2) . 19
Bi3 Eu4 Sn1 48.28(3) . 19
Sn1 Eu4 Sn1 48.28(3) 17 19
Bi3 Eu4 Sn1 48.28(3) 17 19
Bi1 Eu4 Sn1 91.73(2) 2 3
Bi1 Eu4 Sn1 127.45(5) 4 3
Bi1 Eu4 Sn1 56.79(3) 3 3
Bi1 Eu4 Sn1 91.73(2) . 3
Bi3 Eu4 Sn1 48.28(3) . 3
Sn1 Eu4 Sn1 48.28(3) 17 3
Bi3 Eu4 Sn1 48.28(3) 17 3
Sn1 Eu4 Sn1 70.66(5) 19 3
Bi1 Eu4 Bi3 91.73(2) 2 19
Bi1 Eu4 Bi3 56.79(3) 4 19
Bi1 Eu4 Bi3 127.45(5) 3 19
Bi1 Eu4 Bi3 91.73(2) . 19
Bi3 Eu4 Bi3 48.28(3) . 19
Sn1 Eu4 Bi3 48.28(3) 17 19
Bi3 Eu4 Bi3 48.28(3) 17 19
Sn1 Eu4 Bi3 0.00(6) 19 19
Sn1 Eu4 Bi3 70.66(5) 3 19
Bi1 Eu4 Bi3 91.73(2) 2 3
Bi1 Eu4 Bi3 127.45(5) 4 3
Bi1 Eu4 Bi3 56.79(3) 3 3
Bi1 Eu4 Bi3 91.73(2) . 3
Bi3 Eu4 Bi3 48.28(3) . 3
Sn1 Eu4 Bi3 48.28(3) 17 3
Bi3 Eu4 Bi3 48.28(3) 17 3
Sn1 Eu4 Bi3 70.66(5) 19 3
Sn1 Eu4 Bi3 0.00(6) 3 3
Bi3 Eu4 Bi3 70.66(5) 19 3
Bi1 Bi1 Eu2 116.390(17) 25 .
Bi1 Bi1 Eu2 116.390(17) 25 4
Eu2 Bi1 Eu2 127.20(3) . 4
Bi1 Bi1 Bi3 176.39(4) 25 .
Eu2 Bi1 Bi3 63.621(17) . .
Eu2 Bi1 Bi3 63.621(17) 4 .
Bi1 Bi1 Eu1 65.94(2) 25 .
Eu2 Bi1 Eu1 68.90(2) . .
Eu2 Bi1 Eu1 137.55(2) 4 .
Bi3 Bi1 Eu1 116.72(3) . .
Bi1 Bi1 Eu1 65.93(2) 25 4
Eu2 Bi1 Eu1 137.55(2) . 4
Eu2 Bi1 Eu1 68.90(2) 4 4
Bi3 Bi1 Eu1 116.72(3) . 4
Eu1 Bi1 Eu1 75.60(3) . 4
Bi1 Bi1 Eu4 121.57(4) 25 .
Eu2 Bi1 Eu4 77.113(19) . .
Eu2 Bi1 Eu4 77.114(19) 4 .
Bi3 Bi1 Eu4 62.05(4) . .
Eu1 Bi1 Eu4 68.70(3) . .
Eu1 Bi1 Eu4 68.70(3) 4 .
Bi1 Bi1 Eu1 62.57(2) 25 28
Eu2 Bi1 Eu1 70.344(18) . 28
Eu2 Bi1 Eu1 136.96(2) 4 28
Bi3 Bi1 Eu1 114.72(3) . 28
Eu1 Bi1 Eu1 83.82(2) . 28
Eu1 Bi1 Eu1 128.508(19) 4 28
Eu4 Bi1 Eu1 143.294(13) . 28
Bi1 Bi1 Eu1 62.57(2) 25 25
Eu2 Bi1 Eu1 136.96(2) . 25
Eu2 Bi1 Eu1 70.344(18) 4 25
Bi3 Bi1 Eu1 114.72(3) . 25
Eu1 Bi1 Eu1 128.508(19) . 25
Eu1 Bi1 Eu1 83.82(2) 4 25
Eu4 Bi1 Eu1 143.294(13) . 25
Eu1 Bi1 Eu1 73.14(3) 28 25
Bi1 Bi1 Eu3 116.29(3) 25 .
Eu2 Bi1 Eu3 78.052(19) . .
Eu2 Bi1 Eu3 78.051(19) 4 .
Bi3 Bi1 Eu3 60.10(3) . .
Eu1 Bi1 Eu3 141.946(14) . .
Eu1 Bi1 Eu3 141.946(14) 4 .
Eu4 Bi1 Eu3 122.14(4) . .
Eu1 Bi1 Eu3 67.30(2) 28 .
Eu1 Bi1 Eu3 67.30(2) 25 .
Eu3 Bi2 Eu3 88.85(6) 19_565 .
Eu3 Bi2 Eu2 146.478(16) 19_565 18
Eu3 Bi2 Eu2 87.72(2) . 18
Eu3 Bi2 Eu2 87.72(2) 19_565 2_565
Eu3 Bi2 Eu2 146.478(16) . 2_565
Eu2 Bi2 Eu2 112.46(3) 18 2_565
Eu3 Bi2 Eu2 87.72(2) 19_565 17_565
Eu3 Bi2 Eu2 146.478(15) . 17_565
Eu2 Bi2 Eu2 77.20(3) 18 17_565
Eu2 Bi2 Eu2 66.65(3) 2_565 17_565
Eu3 Bi2 Eu2 146.478(16) 19_565 .
Eu3 Bi2 Eu2 87.72(2) . .
Eu2 Bi2 Eu2 66.65(3) 18 .
Eu2 Bi2 Eu2 77.20(3) 2_565 .
Eu2 Bi2 Eu2 112.46(3) 17_565 .
Eu3 Bi2 Eu1 75.780(16) 19_565 28
Eu3 Bi2 Eu1 75.780(16) . 28
Eu2 Bi2 Eu1 134.995(16) 18 28
Eu2 Bi2 Eu1 71.056(17) 2_565 28
Eu2 Bi2 Eu1 134.995(16) 17_565 28
Eu2 Bi2 Eu1 71.056(16) . 28
Eu3 Bi2 Eu1 75.780(16) 19_565 11_554
Eu3 Bi2 Eu1 75.780(16) . 11_554
Eu2 Bi2 Eu1 71.056(17) 18 11_554
Eu2 Bi2 Eu1 134.995(16) 2_565 11_554
Eu2 Bi2 Eu1 71.056(17) 17_565 11_554
Eu2 Bi2 Eu1 134.995(16) . 11_554
Eu1 Bi2 Eu1 139.76(4) 28 11_554
Sn1 Bi3 Sn1 90.0 19 3
Sn1 Bi3 Bi3 0.0 19 19
Sn1 Bi3 Bi3 90.0 3 19
Sn1 Bi3 Bi3 90.0 19 3
Sn1 Bi3 Bi3 0.00(4) 3 3
Bi3 Bi3 Bi3 90.0 19 3
Sn1 Bi3 Bi1 107.947(17) 19 .
Sn1 Bi3 Bi1 107.947(17) 3 .
Bi3 Bi3 Bi1 107.947(17) 19 .
Bi3 Bi3 Bi1 107.947(17) 3 .
Sn1 Bi3 Bi1 107.946(17) 19 18
Sn1 Bi3 Bi1 107.946(17) 3 18
Bi3 Bi3 Bi1 107.946(17) 19 18
Bi3 Bi3 Bi1 107.946(17) 3 18
Bi1 Bi3 Bi1 128.33(5) . 18
Sn1 Bi3 Eu2 138.41(2) 19 .
Sn1 Bi3 Eu2 65.15(2) 3 .
Bi3 Bi3 Eu2 138.41(2) 19 .
Bi3 Bi3 Eu2 65.15(2) 3 .
Bi1 Bi3 Eu2 55.700(14) . .
Bi1 Bi3 Eu2 111.20(3) 18 .
Sn1 Bi3 Eu2 65.15(2) 19 4
Sn1 Bi3 Eu2 138.41(2) 3 4
Bi3 Bi3 Eu2 65.15(2) 19 4
Bi3 Bi3 Eu2 138.41(2) 3 4
Bi1 Bi3 Eu2 55.700(14) . 4
Bi1 Bi3 Eu2 111.20(3) 18 4
Eu2 Bi3 Eu2 111.37(3) . 4
Sn1 Bi3 Eu2 138.41(2) 19 18
Sn1 Bi3 Eu2 65.15(2) 3 18
Bi3 Bi3 Eu2 138.41(2) 19 18
Bi3 Bi3 Eu2 65.15(2) 3 18
Bi1 Bi3 Eu2 111.20(3) . 18
Bi1 Bi3 Eu2 55.700(14) 18 18
Eu2 Bi3 Eu2 61.85(3) . 18
Eu2 Bi3 Eu2 153.20(5) 4 18
Sn1 Bi3 Eu2 65.15(2) 19 19
Sn1 Bi3 Eu2 138.41(2) 3 19
Bi3 Bi3 Eu2 65.15(2) 19 19
Bi3 Bi3 Eu2 138.41(2) 3 19
Bi1 Bi3 Eu2 111.20(3) . 19
Bi1 Bi3 Eu2 55.700(14) 18 19
Eu2 Bi3 Eu2 153.20(5) . 19
Eu2 Bi3 Eu2 61.85(3) 4 19
Eu2 Bi3 Eu2 111.37(3) 18 19
Sn1 Bi3 Eu3 135.0 19 .
Sn1 Bi3 Eu3 135.0 3 .
Bi3 Bi3 Eu3 135.0 19 .
Bi3 Bi3 Eu3 135.0 3 .
Bi1 Bi3 Eu3 64.17(3) . .
Bi1 Bi3 Eu3 64.17(3) 18 .
Eu2 Bi3 Eu3 76.60(3) . .
Eu2 Bi3 Eu3 76.60(3) 4 .
Eu2 Bi3 Eu3 76.60(3) 18 .
Eu2 Bi3 Eu3 76.60(3) 19 .
Sn1 Bi3 Eu4 65.863(16) 19 .
Sn1 Bi3 Eu4 65.863(16) 3 .
Bi3 Bi3 Eu4 65.863(16) 19 .
Bi3 Bi3 Eu4 65.863(16) 3 .
Bi1 Bi3 Eu4 61.17(2) . .
Bi1 Bi3 Eu4 170.50(5) 18 .
Eu2 Bi3 Eu4 73.425(17) . .
Eu2 Bi3 Eu4 73.426(17) 4 .
Eu2 Bi3 Eu4 123.591(19) 18 .
Eu2 Bi3 Eu4 123.591(19) 19 .
Eu3 Bi3 Eu4 125.33(3) . .
Eu1 Bi4 Eu1 82.676(17) . 3
Eu1 Bi4 Eu1 138.16(5) . 2
Eu1 Bi4 Eu1 82.676(17) 3 2
Eu1 Bi4 Eu1 82.676(17) . 4
Eu1 Bi4 Eu1 138.16(5) 3 4
Eu1 Bi4 Eu1 82.677(17) 2 4
Eu1 Bi4 Eu3 70.877(17) . 25
Eu1 Bi4 Eu3 138.130(15) 3 25
Eu1 Bi4 Eu3 138.130(15) 2 25
Eu1 Bi4 Eu3 70.876(17) 4 25
Eu1 Bi4 Eu3 70.877(17) . 27_455
Eu1 Bi4 Eu3 70.876(17) 3 27_455
Eu1 Bi4 Eu3 138.130(15) 2 27_455
Eu1 Bi4 Eu3 138.130(15) 4 27_455
Eu3 Bi4 Eu3 70.05(2) 25 27_455
Eu1 Bi4 Eu3 138.131(15) . 11_545
Eu1 Bi4 Eu3 138.130(15) 3 11_545
Eu1 Bi4 Eu3 70.876(17) 2 11_545
Eu1 Bi4 Eu3 70.876(17) 4 11_545
Eu3 Bi4 Eu3 70.05(2) 25 11_545
Eu3 Bi4 Eu3 108.53(4) 27_455 11_545
Eu1 Bi4 Eu3 138.131(15) . 9_445
Eu1 Bi4 Eu3 70.876(17) 3 9_445
Eu1 Bi4 Eu3 70.876(17) 2 9_445
Eu1 Bi4 Eu3 138.130(15) 4 9_445
Eu3 Bi4 Eu3 108.53(4) 25 9_445
Eu3 Bi4 Eu3 70.05(2) 27_455 9_445
Eu3 Bi4 Eu3 70.05(2) 11_545 9_445
Eu1 Bi4 Eu4 69.08(3) . .
Eu1 Bi4 Eu4 69.08(3) 3 .
Eu1 Bi4 Eu4 69.08(3) 2 .
Eu1 Bi4 Eu4 69.08(3) 4 .
Eu3 Bi4 Eu4 125.74(2) 25 .
Eu3 Bi4 Eu4 125.74(2) 27_455 .
Eu3 Bi4 Eu4 125.74(2) 11_545 .
Eu3 Bi4 Eu4 125.74(2) 9_445 .
Eu1 Bi5 Eu1 96.424(10) 27_455 2_565
Eu1 Bi5 Eu1 140.92(3) 27_455 28
Eu1 Bi5 Eu1 96.424(10) 2_565 28
Eu1 Bi5 Eu1 96.423(10) 27_455 .
Eu1 Bi5 Eu1 140.92(3) 2_565 .
Eu1 Bi5 Eu1 96.423(9) 28 .
Eu1 Bi5 Eu2 147.35(2) 27_455 28
Eu1 Bi5 Eu2 74.676(12) 2_565 28
Eu1 Bi5 Eu2 71.74(2) 28 28
Eu1 Bi5 Eu2 74.677(12) . 28
Eu1 Bi5 Eu2 71.74(2) 27_455 27_455
Eu1 Bi5 Eu2 74.676(12) 2_565 27_455
Eu1 Bi5 Eu2 147.35(2) 28 27_455
Eu1 Bi5 Eu2 74.677(12) . 27_455
Eu2 Bi5 Eu2 75.61(3) 28 27_455
Eu1 Bi5 Eu2 74.676(12) 27_455 2_565
Eu1 Bi5 Eu2 71.74(2) 2_565 2_565
Eu1 Bi5 Eu2 74.676(12) 28 2_565
Eu1 Bi5 Eu2 147.35(2) . 2_565
Eu2 Bi5 Eu2 128.628(18) 28 2_565
Eu2 Bi5 Eu2 128.628(17) 27_455 2_565
Eu1 Bi5 Eu2 74.676(12) 27_455 .
Eu1 Bi5 Eu2 147.35(2) 2_565 .
Eu1 Bi5 Eu2 74.676(12) 28 .
Eu1 Bi5 Eu2 71.73(2) . .
Eu2 Bi5 Eu2 128.627(17) 28 .
Eu2 Bi5 Eu2 128.627(18) 27_455 .
Eu2 Bi5 Eu2 75.61(3) 2_565 .

loop_
_geom_bond_atom_site_label_1
_geom_bond_atom_site_label_2
_geom_bond_distance
_geom_bond_site_symmetry_2
Eu1 Bi5 3.3060(9) .
Eu1 Bi4 3.3753(10) .
Eu1 Bi1 3.6376(9) 3
Eu1 Bi1 3.6376(9) .
Eu1 Bi2 3.6478(10) 27_455
Eu1 Bi1 3.7421(7) 25
Eu1 Bi1 3.7421(7) 27_455
Eu1 Eu2 3.9341(13) .
Eu1 Eu2 4.0724(10) 28
Eu1 Eu2 4.0724(10) 27_455
Eu1 Eu4 4.1102(14) .
Eu1 Eu3 4.1756(9) 25
Eu2 Bi1 3.2998(7) .
Eu2 Bi1 3.2998(7) 3
Eu2 Bi2 3.3477(9) .
Eu2 Bi2 3.3477(9) 17_565
Eu2 Bi5 3.4071(8) .
Eu2 Sn1 3.5785(9) 3
Eu2 Bi3 3.5785(9) 3
Eu2 Bi3 3.5785(9) .
Eu2 Eu2 3.6781(16) 18
Eu2 Eu1 4.0724(10) 28
Eu3 Bi2 3.1168(7) 3_655
Eu3 Bi2 3.1168(7) .
Eu3 Bi3 3.653(2) .
Eu3 Bi1 3.7929(11) .
Eu3 Bi1 3.7929(11) 18
Eu3 Bi4 3.8011(14) 25
Eu3 Bi4 3.8011(14) 9_554
Eu3 Eu1 4.1755(9) 25
Eu3 Eu1 4.1755(9) 28
Eu3 Eu1 4.1755(9) 10_554
Eu3 Eu1 4.1755(9) 11_554
Eu4 Bi1 3.6466(8) 2
Eu4 Bi1 3.6466(8) 4
Eu4 Bi1 3.6466(8) 3
Eu4 Bi1 3.6466(8) .
Eu4 Bi3 3.6771(17) .
Eu4 Sn1 3.6771(17) 17
Eu4 Bi3 3.6771(17) 17
Eu4 Sn1 3.6771(17) 19
Eu4 Sn1 3.6771(17) 3
Eu4 Bi3 3.6771(17) 19
Eu4 Bi3 3.6771(17) 3
Bi1 Bi1 3.2070(13) 25
Bi1 Eu2 3.2998(7) 4
Bi1 Bi3 3.4827(10) .
Bi1 Eu1 3.6376(9) 4
Bi1 Eu1 3.7421(7) 28
Bi1 Eu1 3.7421(7) 25
Bi2 Eu3 3.1168(7) 19_565
Bi2 Eu2 3.3476(9) 18
Bi2 Eu2 3.3476(9) 2_565
Bi2 Eu2 3.3476(9) 17_565
Bi2 Eu1 3.6478(10) 28
Bi2 Eu1 3.6478(10) 11_554
Bi3 Sn1 3.007(2) 19
Bi3 Sn1 3.007(2) 3
Bi3 Bi3 3.007(2) 19
Bi3 Bi3 3.007(2) 3
Bi3 Bi1 3.4828(10) 18
Bi3 Eu2 3.5785(9) 4
Bi3 Eu2 3.5785(9) 18
Bi3 Eu2 3.5785(9) 19
Bi4 Eu1 3.3753(10) 3
Bi4 Eu1 3.3753(10) 2
Bi4 Eu1 3.3753(10) 4
Bi4 Eu3 3.8012(14) 25
Bi4 Eu3 3.8012(14) 27_455
Bi4 Eu3 3.8012(14) 11_545
Bi4 Eu3 3.8012(14) 9_445
Bi5 Eu1 3.3060(9) 27_455
Bi5 Eu1 3.3060(9) 2_565
Bi5 Eu1 3.3060(9) 28
Bi5 Eu2 3.4071(9) 28
Bi5 Eu2 3.4071(9) 27_455
Bi5 Eu2 3.4071(8) 2_565
